data_4516967
loop_
_publ_author_name
'Singh, Munendra Pal'
'Baruah, Jubaraj B.'

_publ_section_title
;
 Combinations of Tautomeric Forms and Neutral-Cationic Forms in the
 Cocrystals of Sulfamethazine with Carboxylic Acids.
;
_journal_issue 7
_journal_name_full 'ACS omega'
_journal_page_first 11609
_journal_page_last 11620
_journal_paper_doi 10.1021/acsomega.9b01437
_journal_volume 4
_journal_year 2019
_chemical_formula_sum 'C19 H20 N4 O4 S2'
_chemical_formula_weight 432.51
_space_group_crystal_system monoclinic
_space_group_IT_number 14
_space_group_name_Hall '-P 2ybc'
_space_group_name_H-M_alt 'P 1 21/c 1'
_atom_sites_solution_hydrogens mixed
_audit_creation_method SHELXL-2014/7
_cell_angle_alpha 90
_cell_angle_beta 90.081(4)
_cell_angle_gamma 90
_cell_formula_units_Z 4
_cell_length_a 11.002(3)
_cell_length_b 13.517(4)
_cell_length_c 13.733(4)
_cell_measurement_reflns_used 9972
_cell_measurement_temperature 296(2)
_cell_measurement_theta_max 22.14
_cell_measurement_theta_min 2.39
_cell_volume 2042.3(10)
_computing_structure_refinement 'SHELXL-2014/7 (Sheldrick, 2014)'
_diffrn_ambient_temperature 296(2)
_diffrn_measured_fraction_theta_full 1.000
_diffrn_measured_fraction_theta_max 1.000
_diffrn_measurement_device_type 'Bruker APEX-II CCD'
_diffrn_measurement_method '\f and \w scans'
_diffrn_radiation_type MoK\a
_diffrn_radiation_wavelength 0.71073
_diffrn_reflns_av_R_equivalents 0.0407
_diffrn_reflns_av_unetI/netI 0.0147
_diffrn_reflns_Laue_measured_fraction_full 1.000
_diffrn_reflns_Laue_measured_fraction_max 1.000
_diffrn_reflns_limit_h_max 13
_diffrn_reflns_limit_h_min -13
_diffrn_reflns_limit_k_max 16
_diffrn_reflns_limit_k_min -16
_diffrn_reflns_limit_l_max 16
_diffrn_reflns_limit_l_min -16
_diffrn_reflns_number 53380
_diffrn_reflns_point_group_measured_fraction_full 1.000
_diffrn_reflns_point_group_measured_fraction_max 1.000
_diffrn_reflns_theta_full 25.037
_diffrn_reflns_theta_max 25.037
_diffrn_reflns_theta_min 1.851
_exptl_absorpt_coefficient_mu 0.294
_exptl_absorpt_correction_T_max 0.968
_exptl_absorpt_correction_T_min 0.925
_exptl_absorpt_correction_type multi-scan
_exptl_absorpt_process_details multi-scan
_exptl_crystal_colour yellow
_exptl_crystal_density_diffrn 1.407
_exptl_crystal_description block
_exptl_crystal_F_000 904
_exptl_crystal_size_max 0.31
_exptl_crystal_size_mid 0.22
_exptl_crystal_size_min 0.11
_refine_diff_density_max 1.442
_refine_diff_density_min -0.599
_refine_diff_density_rms 0.075
_refine_ls_extinction_method none
_refine_ls_goodness_of_fit_ref 1.043
_refine_ls_hydrogen_treatment mixed
_refine_ls_matrix_type full
_refine_ls_number_parameters 284
_refine_ls_number_reflns 3614
_refine_ls_number_restraints 3
_refine_ls_restrained_S_all 1.043
_refine_ls_R_factor_all 0.0684
_refine_ls_R_factor_gt 0.0585
_refine_ls_shift/su_max 0.016
_refine_ls_shift/su_mean 0.000
_refine_ls_structure_factor_coef Fsqd
_refine_ls_weighting_details 'w=1/[\s^2^(Fo^2^)+(0.1000P)^2^+1.5200P] where P=(Fo^2^+2Fc^2^)/3'
_refine_ls_weighting_scheme calc
_refine_ls_wR_factor_gt 0.1708
_refine_ls_wR_factor_ref 0.1816
_reflns_Friedel_coverage 0.000
_reflns_number_gt 2961
_reflns_number_total 3614
_reflns_threshold_expression 'I > 2\s(I)'
_cod_data_source_file ao9b01437_si_002.cif
_cod_data_source_block SM.TSCA
_cod_original_sg_symbol_H-M 'P 21/c'
_cod_database_code 4516967
_shelx_shelxl_version_number 2014/7
_shelx_space_group_comment
;
The symmetry employed for this shelxl refinement is uniquely defined
by the following loop, which should always be used as a source of
symmetry information in preference to the above space-group names.
They are only intended as comments.
;

loop_
_space_group_symop_operation_xyz
'x, y, z'
'-x, y+1/2, -z+1/2'
'-x, -y, -z'
'x, -y-1/2, z-1/2'

loop_
_atom_site_label
_atom_site_type_symbol
_atom_site_fract_x
_atom_site_fract_y
_atom_site_fract_z
_atom_site_U_iso_or_equiv
_atom_site_adp_type
_atom_site_occupancy
_atom_site_site_symmetry_order
_atom_site_calc_flag
_atom_site_refinement_flags_posn
_atom_site_refinement_flags_adp
S1 S 0.61360(7) 0.30066(6) 0.07063(6) 0.0589(3) Uani 1 1 d . .
O2 O 0.5964(2) 0.19552(16) 0.07365(19) 0.0717(7) Uani 1 1 d . .
O1 O 0.5848(2) 0.35191(18) -0.01744(18) 0.0752(7) Uani 1 1 d . .
N1 N 0.3508(4) 0.4737(3) 0.4042(3) 0.0890(11) Uani 1 1 d D .
N3 N 0.9399(2) 0.39244(18) 0.12154(17) 0.0517(6) Uani 1 1 d . .
N4 N 0.7596(2) 0.48441(18) 0.09173(19) 0.0554(6) Uani 1 1 d . .
N2 N 0.7593(2) 0.31229(19) 0.0954(2) 0.0585(7) Uani 1 1 d . .
C7 C 0.8198(3) 0.4003(2) 0.1028(2) 0.0487(6) Uani 1 1 d . .
C9 C 1.0046(3) 0.4768(2) 0.1303(2) 0.0561(7) Uani 1 1 d . .
C6 C 0.4261(3) 0.4880(2) 0.2396(3) 0.0589(8) Uani 1 1 d . .
H6 H 0.3927 0.5510 0.2345 0.071 Uiso 1 1 calc R U
C4 C 0.5345(2) 0.35323(19) 0.1678(2) 0.0509(7) Uani 1 1 d . .
C11 C 0.8243(3) 0.5682(2) 0.0988(2) 0.0581(8) Uani 1 1 d . .
C5 C 0.4866(3) 0.4484(2) 0.1615(2) 0.0554(7) Uani 1 1 d . .
H5 H 0.4956 0.4850 0.1046 0.066 Uiso 1 1 calc R U
C8 C 1.1375(3) 0.4672(3) 0.1520(3) 0.0736(10) Uani 1 1 d . .
H8B H 1.1590 0.3984 0.1552 0.110 Uiso 1 1 calc R U
H8A H 1.1551 0.4982 0.2133 0.110 Uiso 1 1 calc R U
H8C H 1.1835 0.4988 0.1015 0.110 Uiso 1 1 calc R U
C10 C 0.9475(3) 0.5660(2) 0.1190(2) 0.0615(8) Uani 1 1 d . .
H10 H 0.9912 0.6247 0.1249 0.074 Uiso 1 1 calc R U
C3 C 0.5221(3) 0.3000(2) 0.2536(3) 0.0556(8) Uani 1 1 d . .
H3 H 0.5544 0.2366 0.2578 0.067 Uiso 1 1 calc R U
C1 C 0.4136(3) 0.4351(2) 0.3274(3) 0.0582(8) Uani 1 1 d . .
C2 C 0.4629(3) 0.3397(2) 0.3322(3) 0.0577(8) Uani 1 1 d . .
H2 H 0.4555 0.3030 0.3891 0.069 Uiso 1 1 calc R U
C12 C 0.7549(4) 0.6619(3) 0.0826(3) 0.0841(11) Uani 1 1 d . .
H12A H 0.6749 0.6465 0.0591 0.126 Uiso 1 1 calc R U
H12C H 0.7965 0.7019 0.0355 0.126 Uiso 1 1 calc R U
H12B H 0.7487 0.6975 0.1429 0.126 Uiso 1 1 calc R U
S2 S 0.28325(9) 0.14240(9) 0.14340(10) 0.0879(4) Uani 1 1 d . .
O3 O 0.0551(2) 0.21865(19) 0.1204(2) 0.0736(7) Uani 1 1 d D .
O4 O -0.1192(2) 0.14120(18) 0.1447(2) 0.0789(8) Uani 1 1 d . .
C14 C 0.0592(3) 0.0449(2) 0.1282(2) 0.0516(7) Uani 1 1 d . .
C13 C -0.0074(3) 0.1401(2) 0.1316(2) 0.0542(7) Uani 1 1 d . .
C15 C 0.1861(3) 0.0374(3) 0.1342(2) 0.0623(8) Uani 1 1 d . .
C17 C 0.1678(5) -0.1402(3) 0.1256(3) 0.0884(13) Uani 1 1 d . .
H17 H 0.2045 -0.2022 0.1252 0.106 Uiso 1 1 calc R U
C16 C 0.2381(4) -0.0567(3) 0.1329(3) 0.0811(11) Uani 1 1 d . .
H16 H 0.3221 -0.0629 0.1370 0.097 Uiso 1 1 calc R U
C19 C -0.0109(3) -0.0403(2) 0.1202(2) 0.0625(8) Uani 1 1 d . .
H19 H -0.0950 -0.0354 0.1157 0.075 Uiso 1 1 calc R U
C18 C 0.0444(4) -0.1330(3) 0.1189(3) 0.0799(11) Uani 1 1 d . .
H18 H -0.0027 -0.1898 0.1134 0.096 Uiso 1 1 calc R U
H2A H 0.797(4) 0.256(3) 0.108(3) 0.088(13) Uiso 1 1 d . .
H3A H 0.014(7) 0.274(3) 0.118(6) 0.21(3) Uiso 1 1 d D .
H1A H 0.372(6) 0.450(5) 0.461(3) 0.16(3) Uiso 1 1 d D .
H1B H 0.339(5) 0.5355(16) 0.405(4) 0.13(2) Uiso 1 1 d D .
H1S H 0.382(4) 0.083(3) 0.166(3) 0.112(15) Uiso 1 1 d . .

loop_
_atom_site_aniso_label
_atom_site_aniso_U_11
_atom_site_aniso_U_22
_atom_site_aniso_U_33
_atom_site_aniso_U_23
_atom_site_aniso_U_13
_atom_site_aniso_U_12
S1 0.0620(5) 0.0420(4) 0.0727(5) -0.0046(3) -0.0116(4) 0.0056(3)
O2 0.0715(15) 0.0408(12) 0.1028(19) -0.0130(11) -0.0102(13) 0.0020(10)
O1 0.0896(17) 0.0676(15) 0.0682(15) -0.0022(11) -0.0230(13) 0.0122(13)
N1 0.098(3) 0.065(2) 0.104(3) -0.002(2) 0.032(2) 0.0046(19)
N3 0.0506(13) 0.0550(14) 0.0496(13) 0.0020(11) 0.0024(10) 0.0056(11)
N4 0.0573(14) 0.0442(13) 0.0648(15) 0.0045(11) 0.0025(12) 0.0069(11)
N2 0.0543(15) 0.0396(13) 0.0817(18) 0.0035(12) -0.0018(12) 0.0070(11)
C7 0.0502(15) 0.0459(15) 0.0500(15) 0.0027(12) 0.0026(12) 0.0056(12)
C9 0.0583(17) 0.0651(19) 0.0450(15) -0.0044(13) 0.0047(13) -0.0015(14)
C6 0.0468(16) 0.0365(14) 0.093(2) 0.0019(15) -0.0039(15) 0.0035(12)
C4 0.0427(14) 0.0356(14) 0.0742(19) -0.0009(13) -0.0125(13) 0.0018(11)
C11 0.071(2) 0.0462(16) 0.0572(18) -0.0013(13) 0.0069(15) 0.0047(14)
C5 0.0494(16) 0.0418(15) 0.075(2) 0.0074(14) -0.0093(14) 0.0020(12)
C8 0.0581(19) 0.088(3) 0.075(2) -0.0094(19) 0.0019(16) -0.0035(17)
C10 0.072(2) 0.0488(17) 0.0638(19) -0.0047(14) 0.0060(15) -0.0080(15)
C3 0.0495(16) 0.0325(14) 0.085(2) 0.0053(14) -0.0111(15) -0.0015(11)
C1 0.0446(15) 0.0457(16) 0.084(2) -0.0027(15) 0.0029(14) -0.0082(12)
C2 0.0509(16) 0.0434(15) 0.079(2) 0.0077(14) -0.0033(15) -0.0104(13)
C12 0.091(3) 0.0456(18) 0.116(3) 0.006(2) 0.006(2) 0.0122(18)
S2 0.0554(5) 0.0899(8) 0.1185(9) 0.0076(6) -0.0089(5) -0.0007(5)
O3 0.0532(13) 0.0541(14) 0.114(2) -0.0007(13) 0.0023(12) 0.0069(11)
O4 0.0520(13) 0.0626(15) 0.122(2) 0.0237(14) 0.0160(13) 0.0134(10)
C14 0.0549(16) 0.0555(17) 0.0442(15) 0.0033(12) 0.0005(12) 0.0119(13)
C13 0.0505(17) 0.0558(18) 0.0562(17) 0.0077(13) 0.0008(13) 0.0088(13)
C15 0.0556(17) 0.071(2) 0.0606(19) 0.0091(15) 0.0026(14) 0.0153(15)
C17 0.106(3) 0.074(3) 0.085(3) -0.001(2) -0.001(2) 0.043(2)
C16 0.071(2) 0.081(3) 0.091(3) 0.011(2) 0.0069(19) 0.032(2)
C19 0.068(2) 0.0621(19) 0.0569(18) 0.0006(15) -0.0045(15) 0.0094(15)
C18 0.113(3) 0.0511(19) 0.075(2) -0.0066(17) -0.006(2) 0.006(2)

loop_
_atom_type_symbol
_atom_type_description
_atom_type_scat_dispersion_real
_atom_type_scat_dispersion_imag
_atom_type_scat_source
C C 0.0033 0.0016 'International Tables Vol C Tables 4.2.6.8 and 6.1.1.4'
H H 0.0000 0.0000 'International Tables Vol C Tables 4.2.6.8 and 6.1.1.4'
N N 0.0061 0.0033 'International Tables Vol C Tables 4.2.6.8 and 6.1.1.4'
O O 0.0106 0.0060 'International Tables Vol C Tables 4.2.6.8 and 6.1.1.4'
S S 0.1246 0.1234 'International Tables Vol C Tables 4.2.6.8 and 6.1.1.4'

loop_
_geom_angle_atom_site_label_1
_geom_angle_atom_site_label_2
_geom_angle_atom_site_label_3
_geom_angle
O1 S1 O2 118.40(15)
O1 S1 N2 110.07(16)
O2 S1 N2 102.55(14)
O1 S1 C4 109.83(15)
O2 S1 C4 108.39(15)
N2 S1 C4 106.87(14)
C1 N1 H1A 114(5)
C1 N1 H1B 118(4)
H1A N1 H1B 113(6)
C9 N3 C7 117.9(3)
C7 N4 C11 116.8(3)
C7 N2 S1 124.9(2)
C7 N2 H2A 120(3)
S1 N2 H2A 114(3)
N4 C7 N3 125.3(3)
N4 C7 N2 119.7(3)
N3 C7 N2 115.0(2)
N3 C9 C10 119.5(3)
N3 C9 C8 117.4(3)
C10 C9 C8 123.1(3)
C5 C6 C1 121.3(3)
C5 C6 H6 119.3
C1 C6 H6 119.3
C3 C4 C5 119.6(3)
C3 C4 S1 119.2(2)
C5 C4 S1 121.2(2)
N4 C11 C10 121.1(3)
N4 C11 C12 115.7(3)
C10 C11 C12 123.2(3)
C6 C5 C4 119.7(3)
C6 C5 H5 120.1
C4 C5 H5 120.1
C9 C8 H8B 109.5
C9 C8 H8A 109.5
H8B C8 H8A 109.5
C9 C8 H8C 109.5
H8B C8 H8C 109.5
H8A C8 H8C 109.5
C9 C10 C11 119.4(3)
C9 C10 H10 120.3
C11 C10 H10 120.3
C2 C3 C4 120.9(3)
C2 C3 H3 119.6
C4 C3 H3 119.6
N1 C1 C2 120.8(3)
N1 C1 C6 121.2(3)
C2 C1 C6 118.0(3)
C3 C2 C1 120.5(3)
C3 C2 H2 119.7
C1 C2 H2 119.7
C11 C12 H12A 109.5
C11 C12 H12C 109.5
H12A C12 H12C 109.5
C11 C12 H12B 109.5
H12A C12 H12B 109.5
H12C C12 H12B 109.5
C15 S2 H1S 91.5(19)
C13 O3 H3A 116(6)
C19 C14 C15 119.8(3)
C19 C14 C13 116.6(3)
C15 C14 C13 123.6(3)
O4 C13 O3 122.8(3)
O4 C13 C14 120.3(3)
O3 C13 C14 116.9(3)
C16 C15 C14 118.3(3)
C16 C15 S2 118.8(3)
C14 C15 S2 122.9(2)
C18 C17 C16 120.4(3)
C18 C17 H17 119.8
C16 C17 H17 119.8
C17 C16 C15 121.3(4)
C17 C16 H16 119.3
C15 C16 H16 119.3
C14 C19 C18 120.2(3)
C14 C19 H19 119.9
C18 C19 H19 119.9
C17 C18 C19 119.9(4)
C17 C18 H18 120.0
C19 C18 H18 120.0

loop_
_geom_bond_atom_site_label_1
_geom_bond_atom_site_label_2
_geom_bond_distance
S1 O1 1.429(3)
S1 O2 1.434(2)
S1 N2 1.646(3)
S1 C4 1.745(3)
N1 C1 1.365(5)
N1 H1A 0.87(2)
N1 H1B 0.85(2)
N3 C9 1.349(4)
N3 C7 1.349(4)
N4 C7 1.325(4)
N4 C11 1.341(4)
N2 C7 1.366(4)
N2 H2A 0.89(4)
C9 C10 1.369(5)
C9 C8 1.497(5)
C6 C5 1.371(5)
C6 C1 1.408(5)
C6 H6 0.9300
C4 C3 1.388(4)
C4 C5 1.393(4)
C11 C10 1.384(5)
C11 C12 1.496(5)
C5 H5 0.9300
C8 H8B 0.9600
C8 H8A 0.9600
C8 H8C 0.9600
C10 H10 0.9300
C3 C2 1.371(5)
C3 H3 0.9300
C1 C2 1.401(4)
C2 H2 0.9300
C12 H12A 0.9600
C12 H12C 0.9600
C12 H12B 0.9600
S2 C15 1.781(4)
S2 H1S 1.38(5)
O3 C13 1.275(4)
O3 H3A 0.87(2)
O4 C13 1.243(4)
C14 C19 1.391(5)
C14 C15 1.402(4)
C14 C13 1.482(4)
C15 C16 1.394(5)
C17 C18 1.364(6)
C17 C16 1.372(6)
C17 H17 0.9300
C16 H16 0.9300
C19 C18 1.392(5)
C19 H19 0.9300
C18 H18 0.9300

loop_
_geom_torsion_atom_site_label_1
_geom_torsion_atom_site_label_2
_geom_torsion_atom_site_label_3
_geom_torsion_atom_site_label_4
_geom_torsion
O1 S1 N2 C7 54.5(3)
O2 S1 N2 C7 -178.6(3)
C4 S1 N2 C7 -64.7(3)
C11 N4 C7 N3 0.7(4)
C11 N4 C7 N2 -179.3(3)
C9 N3 C7 N4 0.4(4)
C9 N3 C7 N2 -179.6(3)
S1 N2 C7 N4 1.4(4)
S1 N2 C7 N3 -178.6(2)
C7 N3 C9 C10 -0.7(4)
C7 N3 C9 C8 179.4(3)
O1 S1 C4 C3 162.4(2)
O2 S1 C4 C3 31.7(3)
N2 S1 C4 C3 -78.2(2)
O1 S1 C4 C5 -19.4(3)
O2 S1 C4 C5 -150.1(2)
N2 S1 C4 C5 100.0(2)
C7 N4 C11 C10 -1.5(4)
C7 N4 C11 C12 178.0(3)
C1 C6 C5 C4 1.5(4)
C3 C4 C5 C6 -1.0(4)
S1 C4 C5 C6 -179.2(2)
N3 C9 C10 C11 0.0(5)
C8 C9 C10 C11 179.8(3)
N4 C11 C10 C9 1.2(5)
C12 C11 C10 C9 -178.3(3)
C5 C4 C3 C2 0.3(4)
S1 C4 C3 C2 178.5(2)
C5 C6 C1 N1 -178.4(3)
C5 C6 C1 C2 -1.2(4)
C4 C3 C2 C1 0.0(4)
N1 C1 C2 C3 177.7(3)
C6 C1 C2 C3 0.4(4)
C19 C14 C13 O4 12.7(4)
C15 C14 C13 O4 -166.2(3)
C19 C14 C13 O3 -167.1(3)
C15 C14 C13 O3 14.0(4)
C19 C14 C15 C16 -0.6(5)
C13 C14 C15 C16 178.2(3)
C19 C14 C15 S2 179.4(2)
C13 C14 C15 S2 -1.8(4)
C18 C17 C16 C15 0.4(6)
C14 C15 C16 C17 0.2(6)
S2 C15 C16 C17 -179.8(3)
C15 C14 C19 C18 0.5(5)
C13 C14 C19 C18 -178.5(3)
C16 C17 C18 C19 -0.6(6)
C14 C19 C18 C17 0.1(6)
